data_7018435
loop_
_publ_author_name
'Andrews, Michael B.'
'Cahill, Christopher L.'

_publ_section_title
;
 Utilizing hydrogen bonds and halogen-halogen interactions in the design
 of uranyl hybrid materials.
;
_journal_issue 14
_journal_name_full 'Dalton transactions (Cambridge, England : 2003)'
_journal_page_first 3911
_journal_page_last 3914
_journal_paper_doi 10.1039/c2dt11985d
_journal_volume 41
_journal_year 2012
_chemical_formula_sum 'C10 H10 Br2 Cl4 N2 O2 U'
_chemical_formula_weight 729.86
_chemical_name_systematic
;
?
;
_space_group_IT_number 12
_symmetry_cell_setting monoclinic
_symmetry_space_group_name_Hall '-C 2y'
_symmetry_space_group_name_H-M 'C 1 2/m 1'
_atom_sites_solution_hydrogens geom
_atom_sites_solution_primary direct
_atom_sites_solution_secondary difmap
_audit_creation_method SHELXL-97
_cell_angle_alpha 90.00
_cell_angle_beta 101.7860(10)
_cell_angle_gamma 90.00
_cell_formula_units_Z 2
_cell_length_a 15.9678(4)
_cell_length_b 8.6856(2)
_cell_length_c 6.9020(2)
_cell_measurement_reflns_used 8688
_cell_measurement_temperature 293(2)
_cell_measurement_theta_max 31.22
_cell_measurement_theta_min 2.61
_cell_volume 937.06(4)
_computing_cell_refinement 'SAINTPLUS (Bruker AXS, 2005)'
_computing_data_collection 'APEX II (Bruker AXS, 2005)'
_computing_data_reduction 'SAINTPLUS (Bruker AXS, 2005)'
_computing_molecular_graphics 'Crystal Maker (Palmer 2009)'
_computing_publication_material 'WINGX (Farrugia, 1998)'
_computing_structure_refinement 'SHELXL-97 (Sheldrick, 2008)'
_computing_structure_solution 'SIR92 (Gualardi, 1993)'
_diffrn_ambient_temperature 293(2)
_diffrn_measured_fraction_theta_full 1.000
_diffrn_measured_fraction_theta_max 0.894
_diffrn_measurement_device_type 'Bruker APEX II CCD'
_diffrn_measurement_method 'phi and omega scans'
_diffrn_radiation_monochromator graphite
_diffrn_radiation_source 'fine-focus sealed tube'
_diffrn_radiation_type MoK\a
_diffrn_radiation_wavelength 0.71073
_diffrn_reflns_av_R_equivalents 0.0451
_diffrn_reflns_av_sigmaI/netI 0.0275
_diffrn_reflns_limit_h_max 22
_diffrn_reflns_limit_h_min -20
_diffrn_reflns_limit_k_max 12
_diffrn_reflns_limit_k_min -12
_diffrn_reflns_limit_l_max 9
_diffrn_reflns_limit_l_min -9
_diffrn_reflns_number 8912
_diffrn_reflns_theta_full 25.00
_diffrn_reflns_theta_max 31.22
_diffrn_reflns_theta_min 2.61
_exptl_absorpt_coefficient_mu 13.497
_exptl_absorpt_correction_T_max 0.7461
_exptl_absorpt_correction_T_min 0.2611
_exptl_absorpt_correction_type empirical
_exptl_absorpt_process_details 'SADABS, Sheldrick (2008)'
_exptl_crystal_colour Yellow
_exptl_crystal_density_diffrn 2.587
_exptl_crystal_density_method 'not measured'
_exptl_crystal_description Block
_exptl_crystal_F_000 660
_exptl_crystal_size_max 0.117
_exptl_crystal_size_mid 0.089
_exptl_crystal_size_min 0.058
_refine_diff_density_max 1.828
_refine_diff_density_min -1.645
_refine_diff_density_rms 0.164
_refine_ls_extinction_coef 0.0055(4)
_refine_ls_extinction_expression Fc^*^=kFc[1+0.001xFc^2^\l^3^/sin(2\q)]^-1/4^
_refine_ls_extinction_method SHELXL
_refine_ls_goodness_of_fit_ref 1.060
_refine_ls_hydrogen_treatment constr
_refine_ls_matrix_type full
_refine_ls_number_parameters 59
_refine_ls_number_reflns 1443
_refine_ls_number_restraints 0
_refine_ls_restrained_S_all 1.060
_refine_ls_R_factor_all 0.0218
_refine_ls_R_factor_gt 0.0218
_refine_ls_shift/su_max 0.001
_refine_ls_shift/su_mean 0.000
_refine_ls_structure_factor_coef Fsqd
_refine_ls_weighting_details 'calc w=1/[\s^2^(Fo^2^)+(0.0384P)^2^+0.5093P] where P=(Fo^2^+2Fc^2^)/3'
_refine_ls_weighting_scheme calc
_refine_ls_wR_factor_gt 0.0573
_refine_ls_wR_factor_ref 0.0573
_reflns_number_gt 1443
_reflns_number_total 1443
_reflns_threshold_expression >2\s(I)
_cod_data_source_file c2dt11985d.txt
_cod_data_source_block Compound2
_cod_depositor_comments
;
The following automatic conversions were performed:

'_refine_ls_hydrogen_treatment' value 'constr.' was replaced with the
value 'constr' as specified in the replacement file
'src/cod-tools/trunk/data/replacement-values/replacement_values.lst'.

Automatic conversion script
Id: cif_fix_values 5376 2017-05-30 11:51:03Z andrius 

2018-09-03
Z value and formula fixed to values more according to usual
chemical conventions.                 miguel
;
_cod_original_formula_weight 364.93
_cod_original_formula_units_Z 4
_cod_original_sg_symbol_H-M 'C 2/m'
_cod_original_formula_sum 'C5 H5 Br Cl2 N O U0.50'
_cod_database_code 7018435

loop_
_symmetry_equiv_pos_as_xyz
'x, y, z'
'-x, y, -z'
'x+1/2, y+1/2, z'
'-x+1/2, y+1/2, -z'
'-x, -y, -z'
'x, -y, z'
'-x+1/2, -y+1/2, -z'
'x+1/2, -y+1/2, z'

loop_
_atom_site_label
_atom_site_type_symbol
_atom_site_fract_x
_atom_site_fract_y
_atom_site_fract_z
_atom_site_U_iso_or_equiv
_atom_site_adp_type
_atom_site_occupancy
_atom_site_symmetry_multiplicity
_atom_site_calc_flag
_atom_site_refinement_flags
U1 U 0.5000 0.5000 0.0000 0.02341(10) Uani 1 4 d S
Br1 Br 0.73183(4) 1.0000 0.18166(8) 0.05670(17) Uani 1 2 d S
Cl1 Cl 0.5000 0.19260(13) 0.0000 0.0392(2) Uani 1 2 d S
Cl2 Cl 0.66284(8) 0.5000 0.18999(19) 0.0442(3) Uani 1 2 d S
O1 O 0.4657(3) 0.5000 0.2279(5) 0.0401(8) Uani 1 2 d S
N1 N 0.5918(3) 1.0000 0.6962(6) 0.0437(10) Uani 1 2 d S
H1 H 0.5677 1.0000 0.7970 0.052 Uiso 1 2 calc SR
C1 C 0.6098(3) 0.8657(5) 0.6208(6) 0.0459(8) Uani 1 1 d .
H2 H 0.5951 0.7742 0.6754 0.055 Uiso 1 1 calc R
C2 C 0.6498(3) 0.8619(5) 0.4632(6) 0.0421(8) Uani 1 1 d .
H3 H 0.6623 0.7687 0.4092 0.051 Uiso 1 1 calc R
C3 C 0.6712(3) 1.0000 0.3867(6) 0.0371(10) Uani 1 2 d S

loop_
_atom_site_aniso_label
_atom_site_aniso_U_11
_atom_site_aniso_U_22
_atom_site_aniso_U_33
_atom_site_aniso_U_23
_atom_site_aniso_U_13
_atom_site_aniso_U_12
U1 0.02932(13) 0.01781(13) 0.02512(12) 0.000 0.01029(7) 0.000
Br1 0.0468(3) 0.0858(5) 0.0425(3) 0.000 0.0207(2) 0.000
Cl1 0.0553(7) 0.0188(4) 0.0476(5) 0.000 0.0197(5) 0.000
Cl2 0.0341(5) 0.0456(7) 0.0501(6) 0.000 0.0021(4) 0.000
O1 0.052(2) 0.042(2) 0.0312(15) 0.000 0.0196(14) 0.000
N1 0.044(2) 0.055(3) 0.0346(18) 0.000 0.0133(16) 0.000
C1 0.046(2) 0.046(2) 0.0464(18) 0.0075(15) 0.0118(15) -0.0049(17)
C2 0.0417(18) 0.041(2) 0.0436(16) -0.0041(14) 0.0079(14) 0.0019(15)
C3 0.031(2) 0.051(3) 0.0295(18) 0.000 0.0069(15) 0.000

loop_
_atom_type_symbol
_atom_type_description
_atom_type_scat_dispersion_real
_atom_type_scat_dispersion_imag
_atom_type_scat_source
C C 0.0033 0.0016 'International Tables Vol C Tables 4.2.6.8 and 6.1.1.4'
N N 0.0061 0.0033 'International Tables Vol C Tables 4.2.6.8 and 6.1.1.4'
O O 0.0106 0.0060 'International Tables Vol C Tables 4.2.6.8 and 6.1.1.4'
Cl Cl 0.1484 0.1585 'International Tables Vol C Tables 4.2.6.8 and 6.1.1.4'
Br Br -0.2901 2.4595 'International Tables Vol C Tables 4.2.6.8 and 6.1.1.4'
U U -9.6767 9.6646 'International Tables Vol C Tables 4.2.6.8 and 6.1.1.4'
H H 0.0000 0.0000 'International Tables Vol C Tables 4.2.6.8 and 6.1.1.4'

loop_
_geom_angle_atom_site_label_1
_geom_angle_atom_site_label_2
_geom_angle_atom_site_label_3
_geom_angle
_geom_angle_site_symmetry_1
_geom_angle_site_symmetry_3
O1 U1 O1 180.0(2) 5_665 .
O1 U1 Cl2 89.37(13) 5_665 .
O1 U1 Cl2 90.63(13) . .
O1 U1 Cl2 90.63(13) 5_665 5_665
O1 U1 Cl2 89.37(13) . 5_665
Cl2 U1 Cl2 180.00(3) . 5_665
O1 U1 Cl1 90.0 5_665 5_665
O1 U1 Cl1 90.0 . 5_665
Cl2 U1 Cl1 90.0 . 5_665
Cl2 U1 Cl1 90.0 5_665 5_665
O1 U1 Cl1 90.0 5_665 .
O1 U1 Cl1 90.0 . .
Cl2 U1 Cl1 90.0 . .
Cl2 U1 Cl1 90.0 5_665 .
Cl1 U1 Cl1 180.0 5_665 .
C1 N1 C1 122.2(5) 6_575 .
N1 C1 C2 120.3(4) . .
C1 C2 C3 118.3(4) . .
C2 C3 C2 120.6(5) 6_575 .
C2 C3 Br1 119.7(2) 6_575 .
C2 C3 Br1 119.7(2) . .

loop_
_geom_bond_atom_site_label_1
_geom_bond_atom_site_label_2
_geom_bond_distance
_geom_bond_site_symmetry_2
U1 O1 1.768(3) 5_665
U1 O1 1.768(3) .
U1 Cl2 2.6622(12) .
U1 Cl2 2.6622(12) 5_665
U1 Cl1 2.6699(12) 5_665
U1 Cl1 2.6699(12) .
Br1 C3 1.872(5) .
N1 C1 1.332(5) 6_575
N1 C1 1.332(5) .
C1 C2 1.370(6) .
C2 C3 1.381(5) .
C3 C2 1.381(5) 6_575
